data_2312018
loop_
_publ_author_name
'Arman, Hadi D.'
'Poplaukhin, Pavel'
'Tiekink, Edward R. T.'

_publ_section_title
;
 Crystal structures of
 {\m<sub>2</sub>-<i>N</i>,<i>N</i>'-bis-[(pyridin-3-yl)meth-yl]ethanedi-amide}tetra-kis-(di-methyl-carbamodi-thio-ato)dizinc(II)
 di-methyl-formamide disolvate and
 {\m<sub>2</sub>-<i>N</i>,<i>N</i>'-bis-[(pyridin-3-yl)meth-yl]ethanedi-amide}tetra-kis-(di-<i>n</i>-propyl-carbamodi-thio-ato)dizinc(II).
;
_journal_coeditor_code HB7704
_journal_issue 'Pt 10'
_journal_name_full 'Acta crystallographica. Section E, Crystallographic communications'
_journal_page_first 1501
_journal_page_last 1507
_journal_paper_doi 10.1107/S2056989017012956
_journal_volume 73
_journal_year 2017
_chemical_formula_iupac '[Zn2 (C3 H6 N S2)4 (C14 H14 N4 O2)] , 2C3 H7 N O'
_chemical_formula_moiety 'C26 H38 N8 O2 S8 Zn2, 2(C3 H7 N O)'
_chemical_formula_sum 'C32 H52 N10 O4 S8 Zn2'
_chemical_formula_weight 1028.05
_chemical_name_systematic
'{\m~2~-<i>N</i>,<i>N</i>'-bis[(pyridin-3-yl)methyl]ethanediamide}tetrakis(dimethylcarbamodithioato)dizinc(II) dimethylformamide disolvate'
_space_group_crystal_system triclinic
_space_group_IT_number 2
_space_group_name_Hall '-P 1'
_space_group_name_H-M_alt 'P -1'
_audit_creation_method SHELXL-2014/7
_cell_angle_alpha 84.1760(10)
_cell_angle_beta 75.540(8)
_cell_angle_gamma 61.067(6)
_cell_formula_units_Z 1
_cell_length_a 9.0998(8)
_cell_length_b 9.3544(10)
_cell_length_c 15.508(2)
_cell_measurement_reflns_used 4952
_cell_measurement_temperature 98(2)
_cell_measurement_theta_max 40.1891
_cell_measurement_theta_min 2.6220
_cell_volume 1118.4(2)
_computing_cell_refinement
;
CrystalClear (Molecular Structure Corporation & Rigaku, 2005)
;
_computing_data_collection
;
CrystalClear (Molecular Structure Corporation & Rigaku, 2005)
;
_computing_data_reduction
;
CrystalClear (Molecular Structure Corporation & Rigaku, 2005)
;
_computing_molecular_graphics
;
ORTEP-3 for Windows (Farrugia, 2012) and  DIAMOND (Brandenburg,
2006)
;
_computing_publication_material
;
publCIF (Westrip, 2010)
;
_computing_structure_refinement
;
<i>SHELXL2014/7</i> (Sheldrick, 2015)
;
_computing_structure_solution
;
SHELXS (Sheldrick, 2008)
;
_diffrn_ambient_temperature 98(2)
_diffrn_measured_fraction_theta_full 0.986
_diffrn_measured_fraction_theta_max 0.986
_diffrn_measurement_device_type 'Rigaku AFC12K/SATURN724'
_diffrn_measurement_method \w
_diffrn_radiation_monochromator graphite
_diffrn_radiation_source 'fine-focus sealed tube'
_diffrn_radiation_type MoK\a
_diffrn_radiation_wavelength 0.71073
_diffrn_reflns_av_R_equivalents 0.0258
_diffrn_reflns_limit_h_max 10
_diffrn_reflns_limit_h_min -11
_diffrn_reflns_limit_k_max 11
_diffrn_reflns_limit_k_min -12
_diffrn_reflns_limit_l_max 20
_diffrn_reflns_limit_l_min -20
_diffrn_reflns_number 9634
_diffrn_reflns_theta_full 27.499
_diffrn_reflns_theta_max 27.499
_diffrn_reflns_theta_min 2.622
_diffrn_standards_decay_% 0
_diffrn_standards_interval_count 0
_diffrn_standards_number 0
_exptl_absorpt_coefficient_mu 1.493
_exptl_absorpt_correction_T_max 1.0000
_exptl_absorpt_correction_T_min 0.8226
_exptl_absorpt_correction_type multi-scan
_exptl_absorpt_process_details
;
(ABSCOR; Higashi, 1995)
;
_exptl_crystal_colour colourless
_exptl_crystal_density_diffrn 1.526
_exptl_crystal_description prism
_exptl_crystal_F_000 534
_exptl_crystal_size_max 0.220
_exptl_crystal_size_mid 0.160
_exptl_crystal_size_min 0.070
_refine_diff_density_max 0.409
_refine_diff_density_min -0.505
_refine_ls_extinction_method none
_refine_ls_goodness_of_fit_ref 1.049
_refine_ls_hydrogen_treatment mixed
_refine_ls_matrix_type full
_refine_ls_number_parameters 262
_refine_ls_number_reflns 5062
_refine_ls_number_restraints 1
_refine_ls_restrained_S_all 1.048
_refine_ls_R_factor_all 0.0323
_refine_ls_R_factor_gt 0.0310
_refine_ls_shift/su_max 0.000
_refine_ls_shift/su_mean 0.000
_refine_ls_structure_factor_coef Fsqd
_refine_ls_weighting_details 'w=1/[\s^2^(Fo^2^)+(0.0453P)^2^+0.5471P] where P=(Fo^2^+2Fc^2^)/3'
_refine_ls_weighting_scheme calc
_refine_ls_wR_factor_gt 0.0824
_refine_ls_wR_factor_ref 0.0839
_reflns_number_gt 4874
_reflns_number_total 5062
_reflns_threshold_expression 'I > 2\s(I)'
_cod_data_source_file hb7704sup1.cif
_cod_data_source_block I
_cod_original_cell_volume 1118.5(2)
_cod_database_code 2312018
_shelx_space_group_comment
;
The symmetry employed for this shelxl refinement is uniquely defined
by the following loop, which should always be used as a source of
symmetry information in preference to the above space-group names.
They are only intended as comments.
;
_shelx_estimated_absorpt_t_min 0.735
_shelx_estimated_absorpt_t_max 0.903

loop_
_space_group_symop_operation_xyz
'x, y, z'
'-x, -y, -z'

loop_
_atom_site_type_symbol
_atom_site_label
_atom_site_fract_x
_atom_site_fract_y
_atom_site_fract_z
_atom_site_U_iso_or_equiv
_atom_site_adp_type
_atom_site_calc_flag
_atom_site_occupancy
Zn Zn 0.18051(3) 0.47082(2) 0.16514(2) 0.01527(7) Uani d 1
S S1 0.41361(6) 0.51174(6) 0.17595(3) 0.02024(11) Uani d 1
S S2 0.19922(6) 0.65950(6) 0.04378(3) 0.01958(11) Uani d 1
S S3 0.06877(6) 0.33365(6) 0.10167(3) 0.01858(11) Uani d 1
S S4 0.23877(6) 0.20909(6) 0.25237(3) 0.02033(11) Uani d 1
O O1 -0.22504(17) 1.09018(16) 0.51306(10) 0.0212(3) Uani d 1
O O2 0.28455(17) 0.53249(17) 0.44844(10) 0.0228(3) Uani d 1
N N1 0.4385(2) 0.7345(2) 0.06102(11) 0.0194(3) Uani d 1
N N2 0.0654(2) 0.08356(19) 0.19845(11) 0.0183(3) Uani d 1
N N3 -0.03266(19) 0.63692(18) 0.25797(10) 0.0149(3) Uani d 1
N N4 -0.0222(2) 0.82110(19) 0.49761(11) 0.0158(3) Uani d 1
H H4N 0.0877(14) 0.752(2) 0.4880(16) 0.019 Uiso d 1
N N5 0.5648(2) 0.40804(18) 0.37075(11) 0.0169(3) Uani d 1
C C1 0.3596(2) 0.6454(2) 0.08945(12) 0.0170(3) Uani d 1
C C2 0.5708(3) 0.7264(3) 0.10280(15) 0.0269(4) Uani d 1
H H2A 0.5225 0.7510 0.1668 0.040 Uiso calc 1
H H2B 0.6080 0.8064 0.0756 0.040 Uiso calc 1
H H2C 0.6701 0.6164 0.0938 0.040 Uiso calc 1
C C3 0.4000(3) 0.8489(3) -0.01199(14) 0.0243(4) Uani d 1
H H3A 0.3314 0.8288 -0.0441 0.036 Uiso calc 1
H H3B 0.5081 0.8333 -0.0529 0.036 Uiso calc 1
H H3C 0.3347 0.9611 0.0121 0.036 Uiso calc 1
C C4 0.1196(2) 0.1949(2) 0.18628(12) 0.0159(3) Uani d 1
C C5 0.1033(3) -0.0373(2) 0.26815(14) 0.0255(4) Uani d 1
H H5A 0.1810 -0.0286 0.2986 0.038 Uiso calc 1
H H5B 0.1587 -0.1471 0.2415 0.038 Uiso calc 1
H H5C -0.0042 -0.0174 0.3111 0.038 Uiso calc 1
C C6 -0.0452(3) 0.0813(3) 0.14425(14) 0.0247(4) Uani d 1
H H6A -0.1440 0.1906 0.1452 0.037 Uiso calc 1
H H6B -0.0866 0.0031 0.1687 0.037 Uiso calc 1
H H6C 0.0213 0.0488 0.0828 0.037 Uiso calc 1
C C7 -0.0245(2) 0.6452(2) 0.34223(12) 0.0145(3) Uani d 1
H H7 0.0816 0.5761 0.3588 0.017 Uiso calc 1
C C8 -0.1647(2) 0.7508(2) 0.40681(12) 0.0153(3) Uani d 1
C C9 -0.3197(2) 0.8473(2) 0.38194(14) 0.0209(4) Uani d 1
H H9 -0.4194 0.9170 0.4247 0.025 Uiso calc 1
C C10 -0.3289(3) 0.8416(2) 0.29438(15) 0.0235(4) Uani d 1
H H10 -0.4336 0.9088 0.2761 0.028 Uiso calc 1
C C11 -0.1820(2) 0.7357(2) 0.23420(13) 0.0191(4) Uani d 1
H H11 -0.1873 0.7330 0.1740 0.023 Uiso calc 1
C C12 -0.1430(2) 0.7598(2) 0.49952(12) 0.0169(4) Uani d 1
H H12A -0.2564 0.8328 0.5380 0.020 Uiso calc 1
H H12B -0.1002 0.6497 0.5254 0.020 Uiso calc 1
C C13 -0.0750(2) 0.9808(2) 0.50327(12) 0.0154(3) Uani d 1
C C14 0.4233(2) 0.5333(2) 0.41560(13) 0.0189(4) Uani d 1
H H14 0.4289 0.6300 0.4230 0.023 Uiso calc 1
C C15 0.5633(3) 0.2589(2) 0.35369(14) 0.0220(4) Uani d 1
H H15A 0.4470 0.2718 0.3775 0.033 Uiso calc 1
H H15B 0.6450 0.1676 0.3827 0.033 Uiso calc 1
H H15C 0.5968 0.2367 0.2894 0.033 Uiso calc 1
C C16 0.7237(3) 0.4164(3) 0.33479(15) 0.0246(4) Uani d 1
H H16A 0.7471 0.4160 0.2696 0.037 Uiso calc 1
H H16B 0.8192 0.3218 0.3541 0.037 Uiso calc 1
H H16C 0.7121 0.5171 0.3564 0.037 Uiso calc 1

loop_
_atom_site_aniso_label
_atom_site_aniso_U_11
_atom_site_aniso_U_22
_atom_site_aniso_U_33
_atom_site_aniso_U_12
_atom_site_aniso_U_13
_atom_site_aniso_U_23
Zn 0.01537(12) 0.01651(12) 0.01506(12) -0.00876(9) -0.00181(8) -0.00223(8)
S1 0.0178(2) 0.0245(2) 0.0207(2) -0.01150(19) -0.00697(18) 0.00486(18)
S2 0.0239(2) 0.0256(2) 0.0169(2) -0.0171(2) -0.00714(18) 0.00306(17)
S3 0.0260(2) 0.0194(2) 0.0159(2) -0.01463(19) -0.00632(18) 0.00188(16)
S4 0.0212(2) 0.0184(2) 0.0229(2) -0.00868(18) -0.00950(19) 0.00188(17)
O1 0.0164(6) 0.0168(6) 0.0288(8) -0.0050(5) -0.0074(6) -0.0032(5)
O2 0.0145(6) 0.0239(7) 0.0270(7) -0.0068(6) -0.0030(6) -0.0040(6)
N1 0.0218(8) 0.0220(8) 0.0189(8) -0.0138(7) -0.0051(6) 0.0002(6)
N2 0.0227(8) 0.0163(7) 0.0169(8) -0.0111(6) -0.0023(6) 0.0001(6)
N3 0.0143(7) 0.0159(7) 0.0164(7) -0.0086(6) -0.0030(6) -0.0016(6)
N4 0.0147(7) 0.0153(7) 0.0174(7) -0.0065(6) -0.0037(6) -0.0024(6)
N5 0.0145(7) 0.0152(7) 0.0202(8) -0.0065(6) -0.0035(6) -0.0008(6)
C1 0.0172(8) 0.0175(8) 0.0149(8) -0.0079(7) -0.0005(7) -0.0043(6)
C2 0.0259(10) 0.0379(12) 0.0271(11) -0.0219(10) -0.0081(9) -0.0004(9)
C3 0.0289(10) 0.0269(10) 0.0215(10) -0.0188(9) -0.0025(8) 0.0035(8)
C4 0.0151(8) 0.0127(8) 0.0165(8) -0.0049(7) -0.0005(7) -0.0031(6)
C5 0.0348(11) 0.0178(9) 0.0222(10) -0.0130(8) -0.0038(9) 0.0033(7)
C6 0.0321(11) 0.0264(10) 0.0240(10) -0.0204(9) -0.0048(9) -0.0030(8)
C7 0.0144(8) 0.0148(8) 0.0160(8) -0.0081(7) -0.0032(7) -0.0001(6)
C8 0.0155(8) 0.0141(8) 0.0191(9) -0.0094(7) -0.0026(7) -0.0016(6)
C9 0.0155(9) 0.0170(8) 0.0267(10) -0.0047(7) -0.0027(8) -0.0061(7)
C10 0.0181(9) 0.0189(9) 0.0306(11) -0.0034(8) -0.0108(8) -0.0036(8)
C11 0.0199(9) 0.0194(8) 0.0205(9) -0.0095(7) -0.0081(7) -0.0011(7)
C12 0.0183(8) 0.0168(8) 0.0170(9) -0.0100(7) -0.0009(7) -0.0043(6)
C13 0.0176(9) 0.0164(8) 0.0125(8) -0.0073(7) -0.0047(7) -0.0022(6)
C14 0.0175(9) 0.0171(8) 0.0195(9) -0.0055(7) -0.0058(7) -0.0001(7)
C15 0.0220(9) 0.0174(9) 0.0261(10) -0.0087(8) -0.0048(8) -0.0032(7)
C16 0.0199(9) 0.0260(10) 0.0274(10) -0.0126(8) 0.0006(8) -0.0039(8)

loop_
_atom_type_symbol
_atom_type_description
_atom_type_scat_dispersion_real
_atom_type_scat_dispersion_imag
_atom_type_scat_source
C C 0.0033 0.0016 'International Tables Vol C Tables 4.2.6.8 and 6.1.1.4'
H H 0.0000 0.0000 'International Tables Vol C Tables 4.2.6.8 and 6.1.1.4'
N N 0.0061 0.0033 'International Tables Vol C Tables 4.2.6.8 and 6.1.1.4'
O O 0.0106 0.0060 'International Tables Vol C Tables 4.2.6.8 and 6.1.1.4'
S S 0.1246 0.1234 'International Tables Vol C Tables 4.2.6.8 and 6.1.1.4'
Zn Zn 0.2839 1.4301 'International Tables Vol C Tables 4.2.6.8 and 6.1.1.4'

loop_
_geom_angle_atom_site_label_1
_geom_angle_atom_site_label_2
_geom_angle_atom_site_label_3
_geom_angle_site_symmetry_3
_geom_angle
N3 Zn S1 . 104.88(4)
N3 Zn S3 . 104.27(4)
S1 Zn S3 . 150.85(2)
N3 Zn S2 . 99.88(5)
S1 Zn S2 . 74.936(18)
S3 Zn S2 . 100.297(19)
N3 Zn S4 . 98.56(4)
S1 Zn S4 . 101.877(19)
S3 Zn S4 . 73.378(18)
S2 Zn S4 . 161.475(19)
C1 S1 Zn . 85.00(7)
C1 S2 Zn . 82.11(7)
C4 S3 Zn . 86.76(6)
C4 S4 Zn . 81.49(6)
C1 N1 C3 . 123.25(17)
C1 N1 C2 . 121.46(17)
C3 N1 C2 . 115.28(16)
C4 N2 C5 . 122.90(17)
C4 N2 C6 . 121.21(16)
C5 N2 C6 . 115.82(16)
C7 N3 C11 . 118.55(16)
C7 N3 Zn . 121.14(12)
C11 N3 Zn . 120.29(13)
C13 N4 C12 . 121.39(16)
C13 N4 H4N . 119.8(15)
C12 N4 H4N . 118.6(15)
C14 N5 C15 . 120.66(16)
C14 N5 C16 . 121.79(16)
C15 N5 C16 . 117.52(16)
N1 C1 S2 . 121.84(15)
N1 C1 S1 . 120.43(15)
S2 C1 S1 . 117.73(11)
N1 C2 H2A . 109.5
N1 C2 H2B . 109.5
H2A C2 H2B . 109.5
N1 C2 H2C . 109.5
H2A C2 H2C . 109.5
H2B C2 H2C . 109.5
N1 C3 H3A . 109.5
N1 C3 H3B . 109.5
H3A C3 H3B . 109.5
N1 C3 H3C . 109.5
H3A C3 H3C . 109.5
H3B C3 H3C . 109.5
N2 C4 S4 . 122.67(15)
N2 C4 S3 . 119.78(15)
S4 C4 S3 . 117.56(10)
N2 C5 H5A . 109.5
N2 C5 H5B . 109.5
H5A C5 H5B . 109.5
N2 C5 H5C . 109.5
H5A C5 H5C . 109.5
H5B C5 H5C . 109.5
N2 C6 H6A . 109.5
N2 C6 H6B . 109.5
H6A C6 H6B . 109.5
N2 C6 H6C . 109.5
H6A C6 H6C . 109.5
H6B C6 H6C . 109.5
N3 C7 C8 . 123.02(17)
N3 C7 H7 . 118.5
C8 C7 H7 . 118.5
C9 C8 C7 . 117.60(17)
C9 C8 C12 . 122.39(17)
C7 C8 C12 . 120.00(16)
C8 C9 C10 . 119.81(18)
C8 C9 H9 . 120.1
C10 C9 H9 . 120.1
C11 C10 C9 . 118.61(18)
C11 C10 H10 . 120.7
C9 C10 H10 . 120.7
N3 C11 C10 . 122.33(18)
N3 C11 H11 . 118.8
C10 C11 H11 . 118.8
N4 C12 C8 . 111.17(15)
N4 C12 H12A . 109.4
C8 C12 H12A . 109.4
N4 C12 H12B . 109.4
C8 C12 H12B . 109.4
H12A C12 H12B . 108.0
O1 C13 N4 . 125.76(17)
O1 C13 C13 2_576 121.4(2)
N4 C13 C13 2_576 112.88(19)
O2 C14 N5 . 124.57(18)
O2 C14 H14 . 117.7
N5 C14 H14 . 117.7
N5 C15 H15A . 109.5
N5 C15 H15B . 109.5
H15A C15 H15B . 109.5
N5 C15 H15C . 109.5
H15A C15 H15C . 109.5
H15B C15 H15C . 109.5
N5 C16 H16A . 109.5
N5 C16 H16B . 109.5
H16A C16 H16B . 109.5
N5 C16 H16C . 109.5
H16A C16 H16C . 109.5
H16B C16 H16C . 109.5

loop_
_geom_bond_atom_site_label_1
_geom_bond_atom_site_label_2
_geom_bond_site_symmetry_2
_geom_bond_distance
Zn N3 . 2.0959(16)
Zn S1 . 2.3770(5)
Zn S3 . 2.3807(5)
Zn S2 . 2.4784(5)
Zn S4 . 2.5565(6)
S1 C1 . 1.732(2)
S2 C1 . 1.720(2)
S3 C4 . 1.7310(19)
S4 C4 . 1.7224(19)
O1 C13 . 1.229(2)
O2 C14 . 1.241(2)
N1 C1 . 1.324(2)
N1 C3 . 1.462(3)
N1 C2 . 1.472(3)
N2 C4 . 1.332(2)
N2 C5 . 1.458(2)
N2 C6 . 1.472(3)
N3 C7 . 1.339(2)
N3 C11 . 1.343(2)
N4 C13 . 1.334(2)
N4 C12 . 1.460(2)
N4 H4N . 0.872(9)
N5 C14 . 1.331(2)
N5 C15 . 1.453(2)
N5 C16 . 1.451(2)
C2 H2A . 0.9800
C2 H2B . 0.9800
C2 H2C . 0.9800
C3 H3A . 0.9800
C3 H3B . 0.9800
C3 H3C . 0.9800
C5 H5A . 0.9800
C5 H5B . 0.9800
C5 H5C . 0.9800
C6 H6A . 0.9800
C6 H6B . 0.9800
C6 H6C . 0.9800
C7 C8 . 1.396(2)
C7 H7 . 0.9500
C8 C9 . 1.387(3)
C8 C12 . 1.515(3)
C9 C10 . 1.389(3)
C9 H9 . 0.9500
C10 C11 . 1.386(3)
C10 H10 . 0.9500
C11 H11 . 0.9500
C12 H12A . 0.9900
C12 H12B . 0.9900
C13 C13 2_576 1.550(4)
C14 H14 . 0.9500
C15 H15A . 0.9800
C15 H15B . 0.9800
C15 H15C . 0.9800
C16 H16A . 0.9800
C16 H16B . 0.9800
C16 H16C . 0.9800

loop_
_geom_hbond_atom_site_label_D
_geom_hbond_atom_site_label_H
_geom_hbond_atom_site_label_A
_geom_hbond_site_symmetry_A
_geom_hbond_distance_DH
_geom_hbond_distance_HA
_geom_hbond_distance_DA
_geom_hbond_angle_DHA
N4 H4N O2 1_555 0.872(17) 1.987(17) 2.779(2) 150.5(16)
C7 H7 O2 1_555 0.95 2.44 3.290(3) 149
C14 H14 O1 2_576 0.95 2.49 3.245(2) 137
C15 H15B O1 1_645 0.98 2.47 3.310(3) 144
C3 H3B Cg2 2_665 0.98 2.93 3.884(3) 165
C5 H5B Cg1 1_545 0.98 2.97 3.924(2) 164
C16 H16C Cg3 1_655 0.98 2.72 3.562(3) 144

loop_
_geom_torsion_atom_site_label_1
_geom_torsion_atom_site_label_2
_geom_torsion_atom_site_label_3
_geom_torsion_atom_site_label_4
_geom_torsion_site_symmetry_4
_geom_torsion
C3 N1 C1 S2 . -1.3(3)
C2 N1 C1 S2 . 177.58(15)
C3 N1 C1 S1 . 179.60(14)
C2 N1 C1 S1 . -1.5(3)
Zn S2 C1 N1 . -174.64(16)
Zn S2 C1 S1 . 4.45(9)
Zn S1 C1 N1 . 174.49(16)
Zn S1 C1 S2 . -4.61(10)
C5 N2 C4 S4 . -0.6(3)
C6 N2 C4 S4 . 176.20(14)
C5 N2 C4 S3 . 179.90(14)
C6 N2 C4 S3 . -3.3(2)
Zn S4 C4 N2 . -171.25(16)
Zn S4 C4 S3 . 8.27(9)
Zn S3 C4 N2 . 170.73(15)
Zn S3 C4 S4 . -8.80(10)
C11 N3 C7 C8 . 0.6(3)
Zn N3 C7 C8 . -178.18(13)
N3 C7 C8 C9 . 1.8(3)
N3 C7 C8 C12 . -176.74(16)
C7 C8 C9 C10 . -2.8(3)
C12 C8 C9 C10 . 175.73(18)
C8 C9 C10 C11 . 1.4(3)
C7 N3 C11 C10 . -2.2(3)
Zn N3 C11 C10 . 176.66(15)
C9 C10 C11 N3 . 1.2(3)
C13 N4 C12 C8 . 88.2(2)
C9 C8 C12 N4 . -114.59(19)
C7 C8 C12 N4 . 63.9(2)
C12 N4 C13 O1 . 2.3(3)
C12 N4 C13 C13 2_576 -178.06(18)
C15 N5 C14 O2 . 2.6(3)
C16 N5 C14 O2 . -179.34(19)

_cod_database_fobs_code 2312018
